data_2222530
loop_
_publ_author_name
'Saeed, Aamer'
'Simpson, Jim'

_publ_section_title
;
 <i>N</i>-(2-Nitrophenyl)benzamide
;
_journal_coeditor_code AT2824
_journal_issue 8
_journal_name_full 'Acta Crystallographica Section E'
_journal_page_first o1845
_journal_paper_doi 10.1107/S1600536809024271
_journal_volume 65
_journal_year 2009
_chemical_formula_iupac 'C13 H10 N2 O3'
_chemical_formula_moiety 'C13 H10 N2 O3'
_chemical_formula_sum 'C13 H10 N2 O3'
_chemical_formula_weight 242.23
_chemical_name_systematic
;
<i>N</i>-(2-Nitrophenyl)benzamide
;
_space_group_IT_number 14
_symmetry_cell_setting monoclinic
_symmetry_space_group_name_Hall '-P 2yn'
_symmetry_space_group_name_H-M 'P 1 21/n 1'
_atom_sites_solution_hydrogens geom
_atom_sites_solution_primary direct
_atom_sites_solution_secondary difmap
_cell_angle_alpha 90.00
_cell_angle_beta 93.560(4)
_cell_angle_gamma 90.00
_cell_formula_units_Z 4
_cell_length_a 7.2061(5)
_cell_length_b 7.4253(5)
_cell_length_c 20.6031(13)
_cell_measurement_reflns_used 4696
_cell_measurement_temperature 89(2)
_cell_measurement_theta_max 31.80
_cell_measurement_theta_min 2.83
_cell_volume 1100.29(13)
_computing_cell_refinement 'APEX2 and SAINT (Bruker 2006)'
_computing_data_collection 'APEX2 (Bruker 2006)'
_computing_data_reduction 'SAINT (Bruker 2006)'
_computing_molecular_graphics
;
SHELXTL (Sheldrick, 2008) and Mercury (Macrae <i>et al.</i>,
2006)
;
_computing_publication_material
;
SHELXL97 (Sheldrick, 2008), enCIFer (Allen <i>et al.</i>,
2004), PLATON (Spek, 2009)
and publCIF (Westrip, 2009)
;
_computing_structure_refinement
;
SHELXL97 (Sheldrick, 2008) and TITAN2000 (Hunter & Simpson,
1999)
;
_computing_structure_solution 'SIR92 (Altomare <i>et al.</i>,  1993)'
_diffrn_ambient_temperature 89(2)
_diffrn_measured_fraction_theta_full 0.999
_diffrn_measured_fraction_theta_max 0.928
_diffrn_measurement_device_type 'Bruker APEXII CCD area-detector'
_diffrn_measurement_method \w
_diffrn_radiation_monochromator graphite
_diffrn_radiation_source 'fine-focus sealed tube'
_diffrn_radiation_type MoK\a
_diffrn_radiation_wavelength 0.71073
_diffrn_reflns_av_R_equivalents 0.0373
_diffrn_reflns_av_sigmaI/netI 0.0341
_diffrn_reflns_limit_h_max 10
_diffrn_reflns_limit_h_min -10
_diffrn_reflns_limit_k_max 10
_diffrn_reflns_limit_k_min -11
_diffrn_reflns_limit_l_max 30
_diffrn_reflns_limit_l_min -30
_diffrn_reflns_number 20195
_diffrn_reflns_theta_full 30.00
_diffrn_reflns_theta_max 33.33
_diffrn_reflns_theta_min 3.06
_diffrn_standards_number 0
_exptl_absorpt_coefficient_mu 0.106
_exptl_absorpt_correction_T_max 0.991
_exptl_absorpt_correction_T_min 0.852
_exptl_absorpt_correction_type multi-scan
_exptl_absorpt_process_details '(SADABS; Bruker, 2006)'
_exptl_crystal_colour colourless
_exptl_crystal_density_diffrn 1.462
_exptl_crystal_density_method 'not measured'
_exptl_crystal_description plate
_exptl_crystal_F_000 504
_exptl_crystal_size_max 0.24
_exptl_crystal_size_mid 0.17
_exptl_crystal_size_min 0.09
_refine_diff_density_max 0.488
_refine_diff_density_min -0.271
_refine_ls_extinction_method none
_refine_ls_goodness_of_fit_ref 1.058
_refine_ls_hydrogen_treatment mixed
_refine_ls_matrix_type full
_refine_ls_number_parameters 167
_refine_ls_number_reflns 3948
_refine_ls_number_restraints 0
_refine_ls_restrained_S_all 1.058
_refine_ls_R_factor_all 0.0556
_refine_ls_R_factor_gt 0.0412
_refine_ls_shift/su_max 0.001
_refine_ls_shift/su_mean 0.000
_refine_ls_structure_factor_coef Fsqd
_refine_ls_weighting_details 'calc w=1/[\s^2^(Fo^2^)+(0.0629P)^2^+0.2001P] where P=(Fo^2^+2Fc^2^)/3'
_refine_ls_weighting_scheme calc
_refine_ls_wR_factor_gt 0.1098
_refine_ls_wR_factor_ref 0.1182
_reflns_number_gt 3098
_reflns_number_total 3948
_reflns_threshold_expression I>2\s(I)
_cod_data_source_file at2824.cif
_cod_data_source_block I
_cod_original_sg_symbol_H-M 'P 21/n'
_cod_database_code 2222530
_cod_database_fobs_code 2222530

loop_
_symmetry_equiv_pos_as_xyz
'x, y, z'
'-x+1/2, y+1/2, -z+1/2'
'-x, -y, -z'
'x-1/2, -y-1/2, z-1/2'

loop_
_atom_site_type_symbol
_atom_site_label
_atom_site_fract_x
_atom_site_fract_y
_atom_site_fract_z
_atom_site_U_iso_or_equiv
_atom_site_adp_type
_atom_site_calc_flag
_atom_site_refinement_flags
_atom_site_occupancy
_atom_site_disorder_assembly
_atom_site_disorder_group
N N1 0.73812(11) 0.03317(11) 0.50049(4) 0.01315(16) Uani d . 1 . .
H H1N 0.678(2) -0.064(2) 0.5129(7) 0.031(4) Uiso d . 1 . .
O O1 0.87401(11) 0.16410(10) 0.41448(4) 0.01879(17) Uani d . 1 . .
C C1 0.78498(13) 0.04075(12) 0.43690(4) 0.01259(17) Uani d . 1 . .
C C2 0.71690(13) -0.11570(12) 0.39614(4) 0.01239(17) Uani d . 1 . .
C C3 0.70064(14) -0.09052(13) 0.32883(5) 0.01564(19) Uani d . 1 . .
H H3 0.7315 0.0226 0.3109 0.019 Uiso calc R 1 . .
C C4 0.63950(14) -0.23021(14) 0.28797(5) 0.01771(19) Uani d . 1 . .
H H4 0.6275 -0.2120 0.2423 0.021 Uiso calc R 1 . .
C C5 0.59588(14) -0.39666(14) 0.31405(5) 0.0176(2) Uani d . 1 . .
H H5 0.5543 -0.4921 0.2861 0.021 Uiso calc R 1 . .
C C6 0.61305(14) -0.42356(13) 0.38095(5) 0.01679(19) Uani d . 1 . .
H H6 0.5840 -0.5376 0.3986 0.020 Uiso calc R 1 . .
C C7 0.67274(13) -0.28349(13) 0.42198(5) 0.01451(18) Uani d . 1 . .
H H7 0.6836 -0.3018 0.4677 0.017 Uiso calc R 1 . .
C C8 0.78625(12) 0.15306(12) 0.55126(4) 0.01171(17) Uani d . 1 . .
C C9 0.78085(13) 0.09917(12) 0.61677(4) 0.01252(17) Uani d . 1 . .
N N2 0.72463(12) -0.08197(11) 0.63520(4) 0.01487(17) Uani d . 1 . .
O O2 0.76511(13) -0.13362(11) 0.69076(4) 0.0268(2) Uani d . 1 . .
O O3 0.63473(11) -0.17725(10) 0.59477(3) 0.01818(16) Uani d . 1 . .
C C10 0.82755(13) 0.21653(14) 0.66792(5) 0.01574(19) Uani d . 1 . .
H H10 0.8235 0.1765 0.7116 0.019 Uiso calc R 1 . .
C C11 0.87973(14) 0.39107(14) 0.65503(5) 0.0184(2) Uani d . 1 . .
H H11 0.9112 0.4720 0.6897 0.022 Uiso calc R 1 . .
C C12 0.88585(14) 0.44738(13) 0.59089(5) 0.01733(19) Uani d . 1 . .
H H12 0.9218 0.5675 0.5820 0.021 Uiso calc R 1 . .
C C13 0.84023(13) 0.33090(12) 0.53965(5) 0.01466(18) Uani d . 1 . .
H H13 0.8457 0.3723 0.4962 0.018 Uiso calc R 1 . .

loop_
_atom_site_aniso_label
_atom_site_aniso_U_11
_atom_site_aniso_U_22
_atom_site_aniso_U_33
_atom_site_aniso_U_12
_atom_site_aniso_U_13
_atom_site_aniso_U_23
N1 0.0166(4) 0.0113(4) 0.0116(3) -0.0039(3) 0.0014(3) -0.0001(3)
O1 0.0249(4) 0.0136(3) 0.0186(3) -0.0056(3) 0.0078(3) -0.0007(3)
C1 0.0126(4) 0.0114(4) 0.0139(4) 0.0010(3) 0.0017(3) 0.0002(3)
C2 0.0119(4) 0.0119(4) 0.0133(4) 0.0005(3) 0.0010(3) -0.0004(3)
C3 0.0179(4) 0.0153(4) 0.0140(4) 0.0009(3) 0.0023(3) 0.0007(3)
C4 0.0190(5) 0.0201(5) 0.0139(4) 0.0021(4) 0.0000(3) -0.0023(3)
C5 0.0149(4) 0.0179(5) 0.0198(4) 0.0004(3) -0.0011(3) -0.0060(4)
C6 0.0162(4) 0.0127(4) 0.0214(5) -0.0012(3) 0.0006(3) -0.0013(3)
C7 0.0154(4) 0.0128(4) 0.0153(4) -0.0001(3) 0.0010(3) 0.0005(3)
C8 0.0102(4) 0.0115(4) 0.0135(4) 0.0003(3) 0.0009(3) -0.0008(3)
C9 0.0126(4) 0.0109(4) 0.0140(4) 0.0005(3) 0.0009(3) -0.0002(3)
N2 0.0181(4) 0.0137(4) 0.0130(3) 0.0016(3) 0.0023(3) 0.0012(3)
O2 0.0434(5) 0.0226(4) 0.0139(3) 0.0000(3) -0.0016(3) 0.0063(3)
O3 0.0239(4) 0.0138(3) 0.0168(3) -0.0041(3) 0.0013(3) 0.0000(2)
C10 0.0149(4) 0.0179(4) 0.0143(4) 0.0022(3) -0.0001(3) -0.0030(3)
C11 0.0158(4) 0.0182(5) 0.0212(5) -0.0008(4) 0.0016(4) -0.0082(4)
C12 0.0148(4) 0.0125(4) 0.0252(5) -0.0023(3) 0.0054(4) -0.0038(4)
C13 0.0145(4) 0.0117(4) 0.0180(4) -0.0009(3) 0.0035(3) 0.0000(3)

loop_
_atom_type_symbol
_atom_type_description
_atom_type_scat_dispersion_real
_atom_type_scat_dispersion_imag
_atom_type_scat_source
C C 0.0033 0.0016 'International Tables Vol C Tables 4.2.6.8 and 6.1.1.4'
H H 0.0000 0.0000 'International Tables Vol C Tables 4.2.6.8 and 6.1.1.4'
N N 0.0061 0.0033 'International Tables Vol C Tables 4.2.6.8 and 6.1.1.4'
O O 0.0106 0.0060 'International Tables Vol C Tables 4.2.6.8 and 6.1.1.4'

loop_
_geom_angle_atom_site_label_1
_geom_angle_atom_site_label_2
_geom_angle_atom_site_label_3
_geom_angle_site_symmetry_1
_geom_angle_site_symmetry_3
_geom_angle
_geom_angle_publ_flag
C1 N1 C8 . . 128.45(8) ?
C1 N1 H1N . . 117.4(10) ?
C8 N1 H1N . . 113.9(10) ?
O1 C1 N1 . . 123.75(9) ?
O1 C1 C2 . . 121.96(8) ?
N1 C1 C2 . . 114.29(8) ?
C3 C2 C7 . . 119.32(9) ?
C3 C2 C1 . . 117.20(8) ?
C7 C2 C1 . . 123.47(8) ?
C4 C3 C2 . . 120.34(9) ?
C4 C3 H3 . . 119.8 ?
C2 C3 H3 . . 119.8 ?
C3 C4 C5 . . 119.97(9) ?
C3 C4 H4 . . 120.0 ?
C5 C4 H4 . . 120.0 ?
C6 C5 C4 . . 120.13(9) ?
C6 C5 H5 . . 119.9 ?
C4 C5 H5 . . 119.9 ?
C5 C6 C7 . . 119.99(9) ?
C5 C6 H6 . . 120.0 ?
C7 C6 H6 . . 120.0 ?
C6 C7 C2 . . 120.23(9) ?
C6 C7 H7 . . 119.9 ?
C2 C7 H7 . . 119.9 ?
N1 C8 C13 . . 122.01(8) ?
N1 C8 C9 . . 120.93(8) ?
C13 C8 C9 . . 117.06(8) ?
C10 C9 C8 . . 121.79(9) ?
C10 C9 N2 . . 115.92(8) ?
C8 C9 N2 . . 122.29(8) ?
O2 N2 O3 . . 122.11(9) ?
O2 N2 C9 . . 118.49(8) ?
O3 N2 C9 . . 119.38(8) ?
C11 C10 C9 . . 119.87(9) ?
C11 C10 H10 . . 120.1 ?
C9 C10 H10 . . 120.1 ?
C10 C11 C12 . . 119.39(9) ?
C10 C11 H11 . . 120.3 ?
C12 C11 H11 . . 120.3 ?
C13 C12 C11 . . 121.05(9) ?
C13 C12 H12 . . 119.5 ?
C11 C12 H12 . . 119.5 ?
C12 C13 C8 . . 120.83(9) ?
C12 C13 H13 . . 119.6 ?
C8 C13 H13 . . 119.6 ?

loop_
_geom_bond_atom_site_label_1
_geom_bond_atom_site_label_2
_geom_bond_site_symmetry_2
_geom_bond_distance
_geom_bond_publ_flag
N1 C1 . 1.3742(11) ?
N1 C8 . 1.4006(12) ?
N1 H1N . 0.887(16) ?
O1 C1 . 1.2250(11) ?
C1 C2 . 1.4981(13) ?
C2 C3 . 1.3971(12) ?
C2 C7 . 1.3992(13) ?
C3 C4 . 1.3902(14) ?
C3 H3 . 0.9500 ?
C4 C5 . 1.3915(15) ?
C4 H4 . 0.9500 ?
C5 C6 . 1.3906(14) ?
C5 H5 . 0.9500 ?
C6 C7 . 1.3914(13) ?
C6 H6 . 0.9500 ?
C7 H7 . 0.9500 ?
C8 C13 . 1.4014(13) ?
C8 C9 . 1.4107(13) ?
C9 C10 . 1.3925(13) ?
C9 N2 . 1.4617(12) ?
N2 O2 . 1.2251(10) ?
N2 O3 . 1.2439(11) ?
C10 C11 . 1.3799(14) ?
C10 H10 . 0.9500 ?
C11 C12 . 1.3893(15) ?
C11 H11 . 0.9500 ?
C12 C13 . 1.3883(13) ?
C12 H12 . 0.9500 ?
C13 H13 . 0.9500 ?

loop_
_geom_hbond_atom_site_label_D
_geom_hbond_atom_site_label_H
_geom_hbond_atom_site_label_A
_geom_hbond_site_symmetry_A
_geom_hbond_distance_DH
_geom_hbond_distance_HA
_geom_hbond_distance_DA
_geom_hbond_angle_DHA
N1 H1N O3 . 0.887(16) 1.927(15) 2.6361(11) 135.7(13)
C10 H10 O2 2_656 0.95 2.57 3.2254(12) 126.4
C6 H6 O3 3_646 0.95 2.65 3.5122(12) 151.4
C12 H12 O1 3_766 0.95 2.48 3.3695(12) 156.8

loop_
_cod_related_entry_id
_cod_related_entry_database
_cod_related_entry_code
1 ChemSpider 62968
